data_1507708
loop_
_publ_author_name
'Xia, Xiao-Feng'
'Zhang, Lu-Lu'
'Song, Xian-Rong'
'Liu, Xue-Yuan'
'Liang, Yong-Min'

_publ_section_title
;
 Copper-catalyzed oxidative cyclization of enynes for the synthesis of
 4-carbonyl-quinolines with O2.
;
_journal_issue 10
_journal_name_full 'Organic letters'
_journal_page_first 2480
_journal_page_last 2483
_journal_paper_doi 10.1021/ol300896h
_journal_volume 14
_journal_year 2012
_chemical_formula_sum 'C21 H17 N O5'
_chemical_formula_weight 363.36
_chemical_name_systematic
; 
 ? 
;
_space_group_IT_number 14
_symmetry_cell_setting monoclinic
_symmetry_space_group_name_Hall '-P 2ybc'
_symmetry_space_group_name_H-M 'P 1 21/c 1'
_atom_sites_solution_hydrogens geom
_atom_sites_solution_primary direct
_atom_sites_solution_secondary difmap
_audit_creation_method SHELXL-97
_cell_angle_alpha 90.00
_cell_angle_beta 108.880(14)
_cell_angle_gamma 90.00
_cell_formula_units_Z 4
_cell_length_a 10.775(13)
_cell_length_b 21.81(3)
_cell_length_c 8.143(10)
_cell_measurement_reflns_used 1138
_cell_measurement_temperature 296(2)
_cell_measurement_theta_max 20.80
_cell_measurement_theta_min 2.20
_cell_volume 1811(4)
_computing_cell_refinement 'Bruker SAINT'
_computing_data_collection 'Bruker APEX2'
_computing_data_reduction 'Bruker SAINT'
_computing_molecular_graphics 'Bruker SHELXTL'
_computing_publication_material 'Bruker SHELXTL'
_computing_structure_refinement 'SHELXL-97 (Sheldrick, 2008)'
_computing_structure_solution 'SHELXS-97 (Sheldrick, 2008)'
_diffrn_ambient_temperature 296(2)
_diffrn_measured_fraction_theta_full 0.988
_diffrn_measured_fraction_theta_max 0.988
_diffrn_measurement_device_type 'Bruker APEX-II CCD'
_diffrn_measurement_method '\f and \w scans'
_diffrn_radiation_monochromator graphite
_diffrn_radiation_source 'fine-focus sealed tube'
_diffrn_radiation_type MoK\a
_diffrn_radiation_wavelength 0.71073
_diffrn_reflns_av_R_equivalents 0.0820
_diffrn_reflns_av_sigmaI/netI 0.1229
_diffrn_reflns_limit_h_max 13
_diffrn_reflns_limit_h_min -6
_diffrn_reflns_limit_k_max 24
_diffrn_reflns_limit_k_min -26
_diffrn_reflns_limit_l_max 9
_diffrn_reflns_limit_l_min -9
_diffrn_reflns_number 7339
_diffrn_reflns_theta_full 25.50
_diffrn_reflns_theta_max 25.50
_diffrn_reflns_theta_min 2.20
_exptl_absorpt_coefficient_mu 0.096
_exptl_absorpt_correction_T_max 0.9858
_exptl_absorpt_correction_T_min 0.9801
_exptl_absorpt_correction_type multi-scan
_exptl_absorpt_process_details SADABS
_exptl_crystal_colour colorless
_exptl_crystal_density_diffrn 1.333
_exptl_crystal_density_method 'not measured'
_exptl_crystal_description block
_exptl_crystal_F_000 760
_exptl_crystal_size_max 0.21
_exptl_crystal_size_mid 0.16
_exptl_crystal_size_min 0.15
_refine_diff_density_max 0.397
_refine_diff_density_min -0.266
_refine_diff_density_rms 0.086
_refine_ls_extinction_method none
_refine_ls_goodness_of_fit_ref 1.105
_refine_ls_hydrogen_treatment mixed
_refine_ls_matrix_type full
_refine_ls_number_parameters 247
_refine_ls_number_reflns 3330
_refine_ls_number_restraints 0
_refine_ls_restrained_S_all 1.105
_refine_ls_R_factor_all 0.1837
_refine_ls_R_factor_gt 0.0970
_refine_ls_shift/su_max 0.000
_refine_ls_shift/su_mean 0.000
_refine_ls_structure_factor_coef Fsqd
_refine_ls_weighting_details 'calc w=1/[\s^2^(Fo^2^)+(0.1079P)^2^+0.0325P] where P=(Fo^2^+2Fc^2^)/3'
_refine_ls_weighting_scheme calc
_refine_ls_wR_factor_gt 0.2126
_refine_ls_wR_factor_ref 0.2669
_reflns_number_gt 1606
_reflns_number_total 3330
_reflns_threshold_expression >2sigma(I)
_cod_data_source_file ol300896h_si_002.cif
_cod_data_source_block p21c
_cod_depositor_comments
;
The following automatic conversions were performed:

'_symmetry_cell_setting' value 'Monoclinic' changed to 'monoclinic'
according to /home/saulius/struct/CIF-dictionaries/cif_core.dic
dictionary named 'cif_core.dic' version 2.4.1 from 2010-06-29.

Automatic conversion script
Id: cif_fix_values 1715 2011-07-08 13:25:40Z adriana 

 Adding full bibliography for 1507708--1507709.cif.
;
_cod_original_sg_symbol_H-M P2(1)/c
_cod_database_code 1507708

loop_
_symmetry_equiv_pos_as_xyz
'x, y, z'
'-x, y+1/2, -z+1/2'
'-x, -y, -z'
'x, -y-1/2, z-1/2'

loop_
_atom_site_label
_atom_site_type_symbol
_atom_site_fract_x
_atom_site_fract_y
_atom_site_fract_z
_atom_site_U_iso_or_equiv
_atom_site_adp_type
_atom_site_occupancy
_atom_site_symmetry_multiplicity
_atom_site_calc_flag
_atom_site_refinement_flags
C1 C 0.6889(5) 0.2489(2) 0.6150(6) 0.0498(13) Uani 1 1 d .
C2 C 0.6018(6) 0.2044(3) 0.6391(7) 0.0647(16) Uani 1 1 d .
H2 H 0.6241 0.1631 0.6434 0.078 Uiso 1 1 calc R
C3 C 0.4853(6) 0.2216(3) 0.6560(8) 0.0757(18) Uani 1 1 d .
H3 H 0.4278 0.1917 0.6698 0.091 Uiso 1 1 calc R
C4 C 0.4509(6) 0.2829(3) 0.6531(8) 0.0719(17) Uani 1 1 d .
H4 H 0.3708 0.2938 0.6648 0.086 Uiso 1 1 calc R
C5 C 0.5332(5) 0.3269(2) 0.6334(7) 0.0577(14) Uani 1 1 d .
H5 H 0.5085 0.3678 0.6303 0.069 Uiso 1 1 calc R
C6 C 0.6568(5) 0.3116(2) 0.6173(6) 0.0461(12) Uani 1 1 d .
C7 C 0.7466(5) 0.3553(2) 0.5939(5) 0.0437(12) Uani 1 1 d .
C8 C 0.8608(5) 0.3350(2) 0.5715(6) 0.0445(12) Uani 1 1 d .
C9 C 0.8843(5) 0.2716(2) 0.5725(6) 0.0465(13) Uani 1 1 d .
C10 C 1.0132(5) 0.2486(3) 0.5648(6) 0.0569(14) Uani 1 1 d .
C11 C 1.1307(6) 0.1656(3) 0.5071(8) 0.0821(19) Uani 1 1 d .
H11A H 1.1699 0.1904 0.4395 0.123 Uiso 1 1 calc R
H11B H 1.1160 0.1250 0.4595 0.123 Uiso 1 1 calc R
H11C H 1.1885 0.1638 0.6248 0.123 Uiso 1 1 calc R
C12 C 0.9549(5) 0.3819(2) 0.5465(7) 0.0577(14) Uani 1 1 d .
C13 C 1.0631(7) 0.4201(3) 0.3602(9) 0.103(2) Uani 1 1 d .
H13A H 1.0516 0.4596 0.4054 0.155 Uiso 1 1 calc R
H13B H 1.0475 0.4233 0.2376 0.155 Uiso 1 1 calc R
H13C H 1.1510 0.4060 0.4166 0.155 Uiso 1 1 calc R
C14 C 0.7145(4) 0.4222(2) 0.5794(6) 0.0472(12) Uani 1 1 d .
C15 C 0.7021(4) 0.4568(2) 0.7280(6) 0.0438(12) Uani 1 1 d .
C16 C 0.7474(5) 0.4343(2) 0.8976(6) 0.0524(13) Uani 1 1 d .
H16 H 0.7885 0.3963 0.9201 0.063 Uiso 1 1 calc R
C17 C 0.7311(5) 0.4686(2) 1.0328(6) 0.0577(14) Uani 1 1 d .
H17 H 0.7623 0.4532 1.1453 0.069 Uiso 1 1 calc R
C18 C 0.6700(5) 0.5247(2) 1.0046(6) 0.0472(12) Uani 1 1 d .
C19 C 0.6244(5) 0.5464(2) 0.8356(7) 0.0563(14) Uani 1 1 d .
H19 H 0.5818 0.5841 0.8131 0.068 Uiso 1 1 calc R
C20 C 0.6411(5) 0.5133(2) 0.7006(6) 0.0512(13) Uani 1 1 d .
H20 H 0.6108 0.5292 0.5887 0.061 Uiso 1 1 calc R
C21 C 0.6513(5) 0.5613(2) 1.1508(7) 0.0666(16) Uani 1 1 d .
H21A H 0.7338 0.5784 1.2195 0.100 Uiso 1 1 calc R
H21B H 0.6184 0.5350 1.2220 0.100 Uiso 1 1 calc R
H21C H 0.5898 0.5937 1.1045 0.100 Uiso 1 1 calc R
N1 N 0.8030(4) 0.22942(19) 0.5933(5) 0.0544(11) Uani 1 1 d .
O1 O 1.1130(4) 0.2781(2) 0.6157(6) 0.0933(15) Uani 1 1 d .
O2 O 1.0078(4) 0.19228(17) 0.5034(5) 0.0684(11) Uani 1 1 d .
O3 O 1.0038(4) 0.42091(17) 0.6504(5) 0.0718(12) Uani 1 1 d .
O4 O 0.9713(4) 0.37710(18) 0.3919(5) 0.0765(12) Uani 1 1 d .
O5 O 0.6936(4) 0.44623(17) 0.4379(5) 0.0763(12) Uani 1 1 d .

loop_
_atom_site_aniso_label
_atom_site_aniso_U_11
_atom_site_aniso_U_22
_atom_site_aniso_U_33
_atom_site_aniso_U_23
_atom_site_aniso_U_13
_atom_site_aniso_U_12
C1 0.047(3) 0.048(3) 0.054(3) -0.003(2) 0.016(2) -0.003(3)
C2 0.067(4) 0.051(4) 0.074(4) 0.002(3) 0.021(3) -0.005(3)
C3 0.064(4) 0.069(4) 0.101(5) -0.003(3) 0.036(4) -0.013(3)
C4 0.064(4) 0.067(4) 0.096(5) -0.005(3) 0.040(3) -0.002(3)
C5 0.058(4) 0.051(3) 0.068(4) -0.002(3) 0.026(3) -0.004(3)
C6 0.045(3) 0.049(3) 0.046(3) -0.003(2) 0.016(2) -0.005(3)
C7 0.047(3) 0.048(3) 0.036(3) -0.003(2) 0.014(2) -0.002(2)
C8 0.041(3) 0.046(3) 0.046(3) -0.006(2) 0.014(2) -0.002(2)
C9 0.045(3) 0.050(3) 0.046(3) -0.009(2) 0.017(2) 0.001(3)
C10 0.049(3) 0.068(4) 0.053(3) -0.011(3) 0.015(2) 0.005(3)
C11 0.084(4) 0.090(5) 0.084(4) 0.001(3) 0.043(3) 0.036(4)
C12 0.054(3) 0.057(4) 0.064(4) -0.010(3) 0.021(3) 0.001(3)
C13 0.114(6) 0.120(6) 0.099(5) -0.015(4) 0.068(4) -0.041(5)
C14 0.044(3) 0.049(3) 0.051(3) 0.004(2) 0.018(2) 0.006(2)
C15 0.047(3) 0.035(3) 0.051(3) 0.000(2) 0.017(2) 0.000(2)
C16 0.056(3) 0.045(3) 0.053(3) 0.007(2) 0.015(2) 0.008(2)
C17 0.077(4) 0.053(3) 0.044(3) 0.002(2) 0.021(3) 0.008(3)
C18 0.050(3) 0.041(3) 0.053(3) -0.003(2) 0.020(2) -0.006(2)
C19 0.065(4) 0.042(3) 0.065(4) -0.001(3) 0.024(3) 0.001(2)
C20 0.063(3) 0.043(3) 0.049(3) 0.006(2) 0.021(2) 0.003(3)
C21 0.080(4) 0.062(4) 0.066(4) -0.010(3) 0.034(3) -0.008(3)
N1 0.053(3) 0.052(3) 0.055(3) -0.006(2) 0.014(2) 0.002(2)
O1 0.051(3) 0.100(3) 0.133(4) -0.039(3) 0.035(2) -0.003(2)
O2 0.066(3) 0.063(3) 0.079(3) -0.012(2) 0.0279(19) 0.016(2)
O3 0.078(3) 0.064(3) 0.080(3) -0.018(2) 0.035(2) -0.023(2)
O4 0.088(3) 0.086(3) 0.072(3) -0.021(2) 0.049(2) -0.029(2)
O5 0.109(3) 0.074(3) 0.051(2) 0.0137(19) 0.033(2) 0.020(2)

loop_
_atom_type_symbol
_atom_type_description
_atom_type_scat_dispersion_real
_atom_type_scat_dispersion_imag
_atom_type_scat_source
C C 0.0033 0.0016 'International Tables Vol C Tables 4.2.6.8 and 6.1.1.4'
H H 0.0000 0.0000 'International Tables Vol C Tables 4.2.6.8 and 6.1.1.4'
N N 0.0061 0.0033 'International Tables Vol C Tables 4.2.6.8 and 6.1.1.4'
O O 0.0106 0.0060 'International Tables Vol C Tables 4.2.6.8 and 6.1.1.4'

loop_
_geom_angle_atom_site_label_1
_geom_angle_atom_site_label_2
_geom_angle_atom_site_label_3
_geom_angle
N1 C1 C2 118.2(5)
N1 C1 C6 122.6(5)
C2 C1 C6 119.2(5)
C3 C2 C1 120.3(5)
C3 C2 H2 119.9
C1 C2 H2 119.9
C2 C3 C4 121.0(6)
C2 C3 H3 119.5
C4 C3 H3 119.5
C5 C4 C3 120.4(6)
C5 C4 H4 119.8
C3 C4 H4 119.8
C4 C5 C6 121.0(5)
C4 C5 H5 119.5
C6 C5 H5 119.5
C1 C6 C7 118.0(5)
C1 C6 C5 118.0(5)
C7 C6 C5 123.8(5)
C8 C7 C6 118.8(4)
C8 C7 C14 119.9(4)
C6 C7 C14 121.2(4)
C7 C8 C9 118.9(4)
C7 C8 C12 118.2(4)
C9 C8 C12 122.9(5)
N1 C9 C8 124.2(4)
N1 C9 C10 115.8(5)
C8 C9 C10 119.8(5)
O1 C10 O2 123.5(5)
O1 C10 C9 122.9(5)
O2 C10 C9 113.6(5)
O2 C11 H11A 109.5
O2 C11 H11B 109.5
H11A C11 H11B 109.5
O2 C11 H11C 109.5
H11A C11 H11C 109.5
H11B C11 H11C 109.5
O3 C12 O4 124.1(5)
O3 C12 C8 123.6(5)
O4 C12 C8 112.2(4)
O4 C13 H13A 109.5
O4 C13 H13B 109.5
H13A C13 H13B 109.5
O4 C13 H13C 109.5
H13A C13 H13C 109.5
H13B C13 H13C 109.5
O5 C14 C15 121.3(4)
O5 C14 C7 117.5(4)
C15 C14 C7 121.1(4)
C20 C15 C16 118.0(4)
C20 C15 C14 119.4(4)
C16 C15 C14 122.6(4)
C17 C16 C15 120.1(5)
C17 C16 H16 120.0
C15 C16 H16 120.0
C18 C17 C16 121.7(5)
C18 C17 H17 119.2
C16 C17 H17 119.2
C17 C18 C19 117.8(5)
C17 C18 C21 121.4(5)
C19 C18 C21 120.8(5)
C20 C19 C18 121.2(5)
C20 C19 H19 119.4
C18 C19 H19 119.4
C19 C20 C15 121.2(5)
C19 C20 H20 119.4
C15 C20 H20 119.4
C18 C21 H21A 109.5
C18 C21 H21B 109.5
H21A C21 H21B 109.5
C18 C21 H21C 109.5
H21A C21 H21C 109.5
H21B C21 H21C 109.5
C9 N1 C1 117.5(4)
C10 O2 C11 116.2(5)
C12 O4 C13 115.2(4)

loop_
_geom_bond_atom_site_label_1
_geom_bond_atom_site_label_2
_geom_bond_distance
C1 N1 1.365(6)
C1 C2 1.407(7)
C1 C6 1.411(7)
C2 C3 1.359(8)
C2 H2 0.9300
C3 C4 1.386(8)
C3 H3 0.9300
C4 C5 1.351(7)
C4 H4 0.9300
C5 C6 1.420(7)
C5 H5 0.9300
C6 C7 1.415(6)
C7 C8 1.375(6)
C7 C14 1.495(7)
C8 C9 1.405(7)
C8 C12 1.499(7)
C9 N1 1.319(6)
C9 C10 1.497(7)
C10 O1 1.206(6)
C10 O2 1.320(6)
C11 O2 1.438(6)
C11 H11A 0.9600
C11 H11B 0.9600
C11 H11C 0.9600
C12 O3 1.196(6)
C12 O4 1.332(6)
C13 O4 1.445(7)
C13 H13A 0.9600
C13 H13B 0.9600
C13 H13C 0.9600
C14 O5 1.219(5)
C14 C15 1.468(6)
C15 C20 1.380(6)
C15 C16 1.397(6)
C16 C17 1.389(7)
C16 H16 0.9300
C17 C18 1.374(6)
C17 H17 0.9300
C18 C19 1.386(7)
C18 C21 1.499(7)
C19 C20 1.376(7)
C19 H19 0.9300
C20 H20 0.9300
C21 H21A 0.9600
C21 H21B 0.9600
C21 H21C 0.9600

loop_
_geom_torsion_atom_site_label_1
_geom_torsion_atom_site_label_2
_geom_torsion_atom_site_label_3
_geom_torsion_atom_site_label_4
_geom_torsion
N1 C1 C2 C3 -178.0(5)
C6 C1 C2 C3 3.1(7)
C1 C2 C3 C4 -1.1(9)
C2 C3 C4 C5 -0.1(9)
C3 C4 C5 C6 -0.7(8)
N1 C1 C6 C7 0.8(7)
C2 C1 C6 C7 179.6(4)
N1 C1 C6 C5 177.4(4)
C2 C1 C6 C5 -3.8(7)
C4 C5 C6 C1 2.7(7)
C4 C5 C6 C7 179.1(5)
C1 C6 C7 C8 -0.5(6)
C5 C6 C7 C8 -176.9(4)
C1 C6 C7 C14 174.7(4)
C5 C6 C7 C14 -1.8(7)
C6 C7 C8 C9 0.0(6)
C14 C7 C8 C9 -175.2(4)
C6 C7 C8 C12 179.9(4)
C14 C7 C8 C12 4.7(6)
C7 C8 C9 N1 0.1(7)
C12 C8 C9 N1 -179.7(4)
C7 C8 C9 C10 -174.4(4)
C12 C8 C9 C10 5.8(7)
N1 C9 C10 O1 -148.9(5)
C8 C9 C10 O1 26.1(7)
N1 C9 C10 O2 28.6(6)
C8 C9 C10 O2 -156.4(4)
C7 C8 C12 O3 59.3(7)
C9 C8 C12 O3 -120.9(6)
C7 C8 C12 O4 -117.1(5)
C9 C8 C12 O4 62.7(6)
C8 C7 C14 O5 65.6(6)
C6 C7 C14 O5 -109.5(5)
C8 C7 C14 C15 -117.4(5)
C6 C7 C14 C15 67.5(6)
O5 C14 C15 C20 13.1(7)
C7 C14 C15 C20 -163.8(4)
O5 C14 C15 C16 -168.2(5)
C7 C14 C15 C16 14.9(7)
C20 C15 C16 C17 -0.3(7)
C14 C15 C16 C17 -179.0(4)
C15 C16 C17 C18 0.5(8)
C16 C17 C18 C19 0.0(7)
C16 C17 C18 C21 179.3(5)
C17 C18 C19 C20 -0.8(7)
C21 C18 C19 C20 180.0(4)
C18 C19 C20 C15 1.0(8)
C16 C15 C20 C19 -0.5(7)
C14 C15 C20 C19 178.3(4)
C8 C9 N1 C1 0.1(7)
C10 C9 N1 C1 174.8(4)
C2 C1 N1 C9 -179.4(4)
C6 C1 N1 C9 -0.6(7)
O1 C10 O2 C11 2.8(8)
C9 C10 O2 C11 -174.7(4)
O3 C12 O4 C13 4.9(8)
C8 C12 O4 C13 -178.7(5)

loop_
_cod_related_entry_id
_cod_related_entry_database
_cod_related_entry_code
1 ChemSpider 30651903
